data_4349946
loop_
_publ_author_name
'Zhang, Jing'
'Han, Shiguo'
'Liu, Xitao'
'Ji, Chengmin'
'Tao, Kewen'
'Asghar, Muhammad Adnan'
'Luo, Junhua'
'Sun, Zhihua'

_publ_section_title
;
 Successive near-room-temperature dielectric phase transitions in a
 lead-free hybrid perovskite-like compound
;
_journal_issue 1
_journal_name_full 'Inorganic Chemistry Frontiers'
_journal_page_first 233
_journal_paper_doi 10.1039/C8QI01097H
_journal_volume 6
_journal_year 2019
_chemical_formula_sum 'C12 H28 Bi Br5 N2'
_chemical_formula_weight 808.89
_space_group_crystal_system monoclinic
_space_group_IT_number 14
_space_group_name_Hall '-P 2yn'
_space_group_name_H-M_alt 'P 1 21/n 1'
_atom_sites_solution_hydrogens geom
_audit_creation_method SHELXL-2013
_audit_update_record
;
2018-05-10 deposited with the CCDC.
2018-11-19 downloaded from the CCDC.
;
_cell_angle_alpha 90
_cell_angle_beta 91.293(2)
_cell_angle_gamma 90
_cell_formula_units_Z 4
_cell_length_a 13.1935(2)
_cell_length_b 8.00660(10)
_cell_length_c 20.9454(3)
_cell_measurement_reflns_used 6801
_cell_measurement_temperature 173(2)
_cell_measurement_theta_max 73.0990
_cell_measurement_theta_min 3.9610
_cell_volume 2212.01(5)
_computing_structure_refinement 'SHELXL-2013 (Sheldrick, 2013)'
_diffrn_ambient_temperature 173(2)
_diffrn_measured_fraction_theta_full 0.993
_diffrn_measured_fraction_theta_max 0.973
_diffrn_measurement_device_type 'SuperNova, Dual, Cu at home/near, Atlas'
_diffrn_radiation_type CuK\a
_diffrn_radiation_wavelength 1.54184
_diffrn_reflns_av_R_equivalents 0.0310
_diffrn_reflns_av_unetI/netI 0.0274
_diffrn_reflns_Laue_measured_fraction_full 0.993
_diffrn_reflns_Laue_measured_fraction_max 0.973
_diffrn_reflns_limit_h_max 16
_diffrn_reflns_limit_h_min -16
_diffrn_reflns_limit_k_max 9
_diffrn_reflns_limit_k_min -6
_diffrn_reflns_limit_l_max 25
_diffrn_reflns_limit_l_min -22
_diffrn_reflns_number 12566
_diffrn_reflns_point_group_measured_fraction_full 0.993
_diffrn_reflns_point_group_measured_fraction_max 0.973
_diffrn_reflns_theta_full 67.684
_diffrn_reflns_theta_max 73.361
_diffrn_reflns_theta_min 3.920
_exptl_absorpt_coefficient_mu 26.174
_exptl_crystal_density_diffrn 2.429
_exptl_crystal_description needle-like
_exptl_crystal_F_000 1488
_refine_diff_density_max 2.760
_refine_diff_density_min -1.603
_refine_diff_density_rms 0.245
_refine_ls_extinction_method none
_refine_ls_goodness_of_fit_ref 1.111
_refine_ls_hydrogen_treatment constr
_refine_ls_matrix_type full
_refine_ls_number_parameters 181
_refine_ls_number_reflns 4318
_refine_ls_number_restraints 1
_refine_ls_restrained_S_all 1.111
_refine_ls_R_factor_all 0.0523
_refine_ls_R_factor_gt 0.0491
_refine_ls_shift/su_max 0.000
_refine_ls_shift/su_mean 0.000
_refine_ls_structure_factor_coef Fsqd
_refine_ls_weighting_details
;
 w=1/[\s^2^(Fo^2^)+(0.0528P)^2^+37.0401P]
 where P=(Fo^2^+2Fc^2^)/3
;
_refine_ls_weighting_scheme calc
_refine_ls_wR_factor_gt 0.1366
_refine_ls_wR_factor_ref 0.1389
_reflns_Friedel_coverage 0.000
_reflns_number_gt 3967
_reflns_number_total 4318
_reflns_threshold_expression 'I > 2\s(I)'
_cod_data_source_file c8qi01097h2.cif
_cod_data_source_block 285K
_cod_original_sg_symbol_H-M 'P 21/n'
_cod_database_code 4349946
_shelx_space_group_comment
;
The symmetry employed for this shelxl refinement is uniquely defined
by the following loop, which should always be used as a source of
symmetry information in preference to the above space-group names.
They are only intended as comments.
;
_shelxl_version_number 2013-2

loop_
_space_group_symop_operation_xyz
'x, y, z'
'-x+1/2, y+1/2, -z+1/2'
'-x, -y, -z'
'x-1/2, -y-1/2, z-1/2'

loop_
_atom_site_label
_atom_site_type_symbol
_atom_site_fract_x
_atom_site_fract_y
_atom_site_fract_z
_atom_site_U_iso_or_equiv
_atom_site_adp_type
_atom_site_occupancy
_atom_site_site_symmetry_order
_atom_site_calc_flag
_atom_site_refinement_flags_posn
_atom_site_refinement_flags_adp
Bi1 Bi 0.39142(3) 0.54731(5) 0.30830(2) 0.03576(14) Uani 1 1 d . .
Br3 Br 0.52489(9) 0.34089(18) 0.36665(7) 0.0544(3) Uani 1 1 d . .
Br4 Br 0.52218(11) 0.53680(18) 0.19996(6) 0.0546(3) Uani 1 1 d . .
Br2 Br 0.28138(10) 0.25241(18) 0.25934(6) 0.0554(3) Uani 1 1 d . .
Br5 Br 0.48609(11) 0.83758(18) 0.35206(7) 0.0605(4) Uani 1 1 d . .
Br1 Br 0.27322(11) 0.52746(19) 0.41828(7) 0.0580(3) Uani 1 1 d . .
N2 N 0.5364(9) 0.0999(18) 0.2235(6) 0.068(3) Uani 1 1 d . .
H2A H 0.5013 0.0737 0.2636 0.081 Uiso 1 1 calc R U
H2B H 0.5318 0.2222 0.2170 0.081 Uiso 1 1 calc R U
N1 N 0.3113(8) 0.1039(18) 0.4193(5) 0.063(3) Uani 1 1 d . .
H1A H 0.3066 0.2210 0.4043 0.075 Uiso 1 1 calc R U
H1B H 0.3581 0.0449 0.3907 0.075 Uiso 1 1 calc R U
C2 C 0.3451(12) -0.047(2) 0.5226(7) 0.070(4) Uani 1 1 d . .
H1 H 0.4006 -0.0559 0.5550 0.084 Uiso 1 1 calc R U
H2 H 0.3503 -0.1448 0.4937 0.084 Uiso 1 1 calc R U
C6 C 0.2103(12) 0.028(2) 0.4111(7) 0.076(5) Uani 1 1 d . .
H6A H 0.1792 0.0733 0.3713 0.091 Uiso 1 1 calc R U
H6B H 0.2203 -0.0936 0.4041 0.091 Uiso 1 1 calc R U
C1 C 0.3589(12) 0.105(2) 0.4855(7) 0.071(4) Uani 1 1 d . .
H3 H 0.4325 0.1258 0.4817 0.085 Uiso 1 1 calc R U
H4 H 0.3302 0.1999 0.5096 0.085 Uiso 1 1 calc R U
C12 C 0.6452(14) 0.056(3) 0.2326(11) 0.100(7) Uani 1 1 d . .
H12A H 0.6696 0.1091 0.2727 0.121 Uiso 1 1 calc R U
H12B H 0.6489 -0.0666 0.2394 0.121 Uiso 1 1 calc R U
C7 C 0.4814(13) 0.019(2) 0.1710(8) 0.078(5) Uani 1 1 d . .
H7A H 0.4812 -0.1030 0.1795 0.094 Uiso 1 1 calc R U
H7B H 0.4101 0.0570 0.1717 0.094 Uiso 1 1 calc R U
C3 C 0.2438(15) -0.054(3) 0.5559(8) 0.105(8) Uani 1 1 d . .
H3A H 0.2475 -0.1473 0.5871 0.126 Uiso 1 1 calc R U
H3B H 0.2370 0.0500 0.5807 0.126 Uiso 1 1 calc R U
C4 C 0.1485(14) -0.076(3) 0.5168(10) 0.107(8) Uani 1 1 d . .
H4A H 0.0897 -0.0599 0.5446 0.128 Uiso 1 1 calc R U
H4B H 0.1457 -0.1925 0.5006 0.128 Uiso 1 1 calc R U
C5 C 0.1395(12) 0.046(3) 0.4596(10) 0.104(8) Uani 1 1 d . .
H5A H 0.0708 0.0331 0.4401 0.125 Uiso 1 1 calc R U
H5B H 0.1448 0.1609 0.4763 0.125 Uiso 1 1 calc R U
C10 C 0.7110(16) 0.048(4) 0.1221(11) 0.123(10) Uani 1 1 d . .
H10A H 0.7384 -0.0667 0.1199 0.147 Uiso 1 1 calc R U
H10B H 0.7599 0.1216 0.1004 0.147 Uiso 1 1 calc R U
C9 C 0.6195(17) 0.050(5) 0.0846(12) 0.153(13) Uani 1 1 d D .
H9A H 0.6243 -0.0441 0.0543 0.184 Uiso 1 1 calc R U
H9B H 0.6218 0.1534 0.0585 0.184 Uiso 1 1 calc R U
C11 C 0.7120(17) 0.094(5) 0.1867(12) 0.176(18) Uani 1 1 d . .
H11A H 0.7787 0.0566 0.2039 0.212 Uiso 1 1 calc R U
H11B H 0.7150 0.2180 0.1865 0.212 Uiso 1 1 calc R U
C8 C 0.5162(15) 0.043(6) 0.1105(10) 0.21(2) Uani 1 1 d D .
H8A H 0.4846 0.1495 0.0968 0.253 Uiso 1 1 calc R U
H8B H 0.4817 -0.0448 0.0848 0.253 Uiso 1 1 calc R U

loop_
_atom_site_aniso_label
_atom_site_aniso_U_11
_atom_site_aniso_U_22
_atom_site_aniso_U_33
_atom_site_aniso_U_23
_atom_site_aniso_U_13
_atom_site_aniso_U_12
Bi1 0.0383(2) 0.0283(2) 0.0404(2) 0.00008(14) -0.00741(15) -0.00007(15)
Br3 0.0452(6) 0.0557(8) 0.0617(7) 0.0171(6) -0.0108(5) 0.0071(5)
Br4 0.0605(8) 0.0535(8) 0.0502(7) 0.0053(5) 0.0059(6) -0.0004(6)
Br2 0.0617(8) 0.0477(7) 0.0564(7) -0.0089(6) -0.0077(6) -0.0154(6)
Br5 0.0711(9) 0.0442(7) 0.0658(8) -0.0110(6) -0.0060(7) -0.0161(6)
Br1 0.0664(8) 0.0560(8) 0.0520(7) -0.0012(6) 0.0099(6) 0.0070(6)
N2 0.068(7) 0.074(9) 0.061(7) -0.006(6) 0.007(6) 0.012(6)
N1 0.058(6) 0.085(9) 0.046(6) 0.018(6) 0.005(5) 0.006(6)
C2 0.073(9) 0.085(12) 0.052(8) 0.011(7) -0.014(7) 0.002(8)
C6 0.076(10) 0.101(13) 0.049(8) 0.018(8) -0.014(7) -0.025(9)
C1 0.066(9) 0.078(11) 0.068(9) 0.011(8) -0.009(7) 0.001(8)
C12 0.076(12) 0.110(18) 0.115(17) 0.008(13) -0.011(11) 0.007(11)
C7 0.081(11) 0.085(12) 0.070(10) -0.020(9) 0.009(8) -0.006(9)
C3 0.104(14) 0.17(2) 0.041(8) 0.021(10) 0.000(8) -0.008(14)
C4 0.071(11) 0.16(2) 0.096(14) 0.037(14) 0.028(10) -0.012(12)
C5 0.046(8) 0.16(2) 0.110(16) 0.023(14) 0.004(9) -0.003(11)
C10 0.075(12) 0.20(3) 0.095(15) 0.020(17) 0.017(11) 0.036(15)
C9 0.12(2) 0.26(4) 0.084(15) 0.04(2) 0.039(14) 0.01(2)
C11 0.069(13) 0.36(6) 0.100(18) -0.04(3) -0.010(12) 0.03(2)
C8 0.100(17) 0.47(7) 0.063(13) -0.05(2) -0.012(12) -0.06(3)

loop_
_atom_type_symbol
_atom_type_description
_atom_type_scat_dispersion_real
_atom_type_scat_dispersion_imag
_atom_type_scat_source
C C 0.0181 0.0091 'International Tables Vol C Tables 4.2.6.8 and 6.1.1.4'
H H 0.0000 0.0000 'International Tables Vol C Tables 4.2.6.8 and 6.1.1.4'
N N 0.0311 0.0180 'International Tables Vol C Tables 4.2.6.8 and 6.1.1.4'
Br Br -0.6763 1.2805 'International Tables Vol C Tables 4.2.6.8 and 6.1.1.4'
Bi Bi -4.0111 8.9310 'International Tables Vol C Tables 4.2.6.8 and 6.1.1.4'

loop_
_geom_angle_atom_site_label_1
_geom_angle_atom_site_label_2
_geom_angle_atom_site_label_3
_geom_angle
_geom_angle_site_symmetry_3
Br3 Bi1 Br5 94.54(5) .
Br3 Bi1 Br1 87.85(4) .
Br5 Bi1 Br1 91.74(5) .
Br3 Bi1 Br4 86.70(4) .
Br5 Bi1 Br4 90.66(4) .
Br1 Bi1 Br4 174.20(4) .
Br3 Bi1 Br2 88.75(4) .
Br5 Bi1 Br2 176.67(5) .
Br1 Bi1 Br2 87.81(4) .
Br4 Bi1 Br2 90.09(4) .
Br3 Bi1 Br2 173.33(4) 2
Br5 Bi1 Br2 91.60(4) 2
Br1 Bi1 Br2 89.35(4) 2
Br4 Bi1 Br2 95.85(4) 2
Br2 Bi1 Br2 85.097(13) 2
Bi1 Br2 Bi1 158.25(6) 2_545
C7 N2 C12 116.9(15) .
C6 N1 C1 117.9(11) .
C1 C2 C3 113.3(16) .
C5 C6 N1 119.2(15) .
C2 C1 N1 115.3(14) .
C11 C12 N2 120(2) .
C8 C7 N2 117.6(18) .
C4 C3 C2 119.3(14) .
C3 C4 C5 113.5(17) .
C6 C5 C4 117.1(18) .
C11 C10 C9 121(2) .
C10 C9 C8 125(2) .
C12 C11 C10 129(3) .
C7 C8 C9 132(2) .

loop_
_geom_bond_atom_site_label_1
_geom_bond_atom_site_label_2
_geom_bond_distance
_geom_bond_site_symmetry_2
Bi1 Br3 2.6888(12) .
Bi1 Br5 2.7838(13) .
Bi1 Br1 2.8152(14) .
Bi1 Br4 2.8826(14) .
Bi1 Br2 2.9440(13) .
Bi1 Br2 3.1233(13) 2
Br2 Bi1 3.1234(13) 2_545
N2 C7 1.46(2) .
N2 C12 1.49(2) .
N1 C6 1.472(18) .
N1 C1 1.510(18) .
C2 C1 1.46(2) .
C2 C3 1.52(2) .
C6 C5 1.40(2) .
C12 C11 1.35(3) .
C7 C8 1.37(3) .
C3 C4 1.50(3) .
C4 C5 1.55(3) .
C10 C11 1.40(3) .
C10 C9 1.43(3) .
C9 C8 1.479(10) .
